data_9002807
loop_
_publ_author_name
'Yamanaka, T.'
'Hirai, M.'
'Komatsu, Y.'

_publ_section_title
;
 Structure change of Ca1-xSrxTiO3 perovskite with composition and pressure
 Sample: P = 4.1 GPa, Ca.35Sr.65TiO3
;
_journal_name_full 'American Mineralogist'
_journal_page_first 1183
_journal_page_last 1189
_journal_volume 87
_journal_year 2002
_chemical_formula_sum 'Ca0.35 O3 Sr0.65 Ti'
_chemical_name_mineral Tausonite
_space_group_IT_number 62
_symmetry_space_group_name_Hall '-P 2c 2ab'
_symmetry_space_group_name_H-M 'P b n m'
_cell_angle_alpha 90
_cell_angle_beta 90
_cell_angle_gamma 90
_cell_length_a 5.423
_cell_length_b 5.420
_cell_length_c 7.647
_cell_formula_units_Z 4
_cell_volume 224.766
_database_code_amcsd 0002896
_diffrn_ambient_pressure 4.1e+06
_exptl_crystal_density_diffrn 4.931
_cod_original_formula_sum '(Ca.35 Sr.65) Ti O3'
_cod_database_code 9002807

loop_
_space_group_symop_operation_xyz
x,y,z
x,y,1/2-z
-x,-y,1/2+z
1/2+x,1/2-y,1/2+z
1/2-x,1/2+y,1/2-z
1/2-x,1/2+y,z
1/2+x,1/2-y,-z
-x,-y,-z

loop_
_atom_site_label
_atom_site_fract_x
_atom_site_fract_y
_atom_site_fract_z
_atom_site_occupancy
_atom_site_U_iso_or_equiv
Ca 0.96900 0.02400 0.25000 0.35000 0.00963
Sr 0.96900 0.02400 0.25000 0.65000 0.00963
Ti 0.00000 0.50000 0.00000 1.00000 0.00785
O1 0.03500 0.52700 0.25000 1.00000 0.01811
O2 0.76500 0.24300 0.01100 1.00000 0.01672

loop_
_cod_related_entry_id
_cod_related_entry_database
_cod_related_entry_code
1 AMCSD 0002896
